data_7013535
loop_
_publ_author_name
'Sugawara, Ken-ichiro'
'Hikichi, Shiro'
'Akita, Munetaka'

_publ_section_title
;
 A peroxochromium complex, TpiPr2Cr(O2)2, obtained by oxidative
 dehydrative condensation between a dihydroxochromium complex and H2O2
 [TpiPr2 = hydrotris(3,5-diisopropylpyrazolyl)borato]Electronic
 supplementary information (ESI) available: Atomic numbering schemes.
 See http://www.rsc.org/suppdata/dt/b3/b309762e/
;
_journal_issue 22
_journal_name_full 'Dalton Transactions'
_journal_page_first 4346
_journal_paper_doi 10.1039/b309762e
_journal_year 2003
_chemical_formula_moiety 'C74 H144 B2 Cr6 N12 O16 '
_chemical_formula_sum 'C74 H144 B2 Cr6 N12 O16'
_chemical_formula_weight 1791.62
_space_group_IT_number 14
_symmetry_cell_setting monoclinic
_symmetry_Int_Tables_number 14
_symmetry_space_group_name_Hall '-P 2yn'
_symmetry_space_group_name_H-M 'P 1 21/n 1'
_cell_angle_alpha 90
_cell_angle_beta 103.783(3)
_cell_angle_gamma 90
_cell_formula_units_Z 2
_cell_length_a 11.7618(4)
_cell_length_b 16.9666(3)
_cell_length_c 24.6837(4)
_cell_measurement_reflns_used 23173
_cell_measurement_temperature 213
_cell_measurement_theta_max 27.4
_cell_measurement_theta_min 1.5
_cell_volume 4784.0(2)
_computing_cell_refinement PROCESS-AUTO
_computing_data_collection PROCESS-AUTO
_computing_data_reduction 'teXsan Ver. 1.11'
_computing_publication_material 'teXsan Ver. 1.11'
_computing_structure_refinement SHELXL97
_computing_structure_solution SHELXS86
_diffrn_detector_area_resol_mean 10.00
_diffrn_measurement_device_type 'Rigaku RAXIS-IV Imaging Plate'
_diffrn_measurement_method \w
_diffrn_radiation_type 'Mo K\a'
_diffrn_radiation_wavelength 0.7107
_diffrn_reflns_av_R_equivalents 0.000
_diffrn_reflns_limit_h_max 15
_diffrn_reflns_limit_h_min 0
_diffrn_reflns_limit_k_max 22
_diffrn_reflns_limit_k_min 0
_diffrn_reflns_limit_l_max 31
_diffrn_reflns_limit_l_min -31
_diffrn_reflns_number 29001
_diffrn_reflns_theta_max 27.48
_exptl_absorpt_coefficient_mu 0.719
_exptl_absorpt_correction_T_max 0.931
_exptl_absorpt_correction_T_min 0.589
_exptl_absorpt_correction_type multi-scan
_exptl_absorpt_process_details '(Higashi, 1995)'
_exptl_crystal_colour unknown
_exptl_crystal_density_diffrn 1.244
_exptl_crystal_density_method 'not measured'
_exptl_crystal_description unknown
_exptl_crystal_size_max 0.100
_exptl_crystal_size_mid 0.100
_exptl_crystal_size_min 0.100
_refine_diff_density_max 1.11
_refine_diff_density_min -0.83
_refine_ls_extinction_coef 0.0000
_refine_ls_extinction_expression Fc^*^=kFc[1+0.001xFc^2^\l^3^/sin(2\q)]^-1/4^
_refine_ls_extinction_method SHELXL
_refine_ls_goodness_of_fit_ref 1.069
_refine_ls_hydrogen_treatment noref
_refine_ls_number_parameters 458
_refine_ls_number_reflns 4254
_refine_ls_R_factor_gt 0.0895
_refine_ls_shift/su_max -0.0590
_refine_ls_structure_factor_coef Fsqd
_refine_ls_weighting_details 'w = 1/[\s^2^(Fo^2^) + (0.1000P)^2^+0.0000P] where P=(Fo^2^+2Fc^2^)/3'
_refine_ls_weighting_scheme calc
_refine_ls_wR_factor_ref 0.2583
_reflns_number_gt 4254
_reflns_number_total 10442
_reflns_threshold_expression >2.0sigma(I)
_cod_data_source_file b309762e.txt
_cod_data_source_block compound_9
_cod_depositor_comments
;
The following automatic conversions were performed:
data name '_geom_hbond_site_distance_dh' replaced with
'_geom_hbond_distance_DH' as specified in the replacement file
'/home/antanas/src/cod-tools/trunk/data/replacement-values/replacement_tags.lst'.

data
name '_geom_hbond_site_distance_ha' replaced with
'_geom_hbond_distance_HA' as specified in the replacement file
'/home/antanas/src/cod-tools/trunk/data/replacement-values/replacement_tags.lst'.

data
name '_geom_hbond_site_distance_da' replaced with
'_geom_hbond_distance_DA' as specified in the replacement file
'/home/antanas/src/cod-tools/trunk/data/replacement-values/replacement_tags.lst'.

Automatic conversion script
Id: cif_correct_tags 5005 2017-03-03 11:38:54Z antanas 
;
_cod_original_formula_sum 'C74 H144 B2 Cr6 N12 O16 '
_cod_database_code 7013535

loop_
_symmetry_equiv_pos_as_xyz
x,y,z
1/2-x,1/2+y,1/2-z
-x,-y,-z
1/2+x,1/2-y,1/2+z

loop_
_atom_site_label
_atom_site_type_symbol
_atom_site_fract_x
_atom_site_fract_y
_atom_site_fract_z
_atom_site_U_iso_or_equiv
_atom_site_adp_type
_atom_site_occupancy
_atom_site_calc_flag
_atom_site_refinement_flags
_atom_site_disorder_assembly
_atom_site_disorder_group
Cr(1) Cr 0.10751(9) 0.13949(6) 0.10674(4) 0.0388(3) Uani 1.00 d . . .
Cr(2) Cr 0.1469(1) -0.10729(8) -0.00683(5) 0.0622(4) Uani 1.00 d . . .
Cr(3) Cr 0.0744(1) -0.07284(6) 0.11231(5) 0.0535(3) Uani 1.00 d . . .
O(1) O 0.1665(4) 0.1356(3) 0.0350(2) 0.050(1) Uani 1.00 d . . .
O(2) O 0.0901(4) 0.0242(3) 0.1055(2) 0.051(1) Uani 1.00 d . . .
O(3) O 0.0527(4) -0.1501(2) -0.0600(2) 0.046(1) Uani 1.00 d . . .
O(4) O 0.1532(6) -0.0143(3) -0.0154(2) 0.081(2) Uani 1.00 d . . .
O(5) O 0.2741(5) -0.1449(5) 0.0002(3) 0.123(3) Uani 1.00 d . . .
O(6) O 0.1013(8) -0.1244(3) 0.0549(2) 0.114(3) Uani 1.00 d . . .
O(7) O -0.0536(6) -0.0946(4) 0.1181(5) 0.157(4) Uani 1.00 d . . .
O(8) O 0.1610(6) -0.1059(4) 0.1649(2) 0.098(2) Uani 1.00 d . . .
N(11) N 0.0560(4) 0.1505(3) 0.1796(2) 0.042(1) Uani 1.00 d . . .
N(12) N 0.1246(5) 0.1952(3) 0.2216(2) 0.041(1) Uani 1.00 d . . .
N(21) N 0.1244(5) 0.2612(3) 0.1079(2) 0.045(1) Uani 1.00 d . . .
N(22) N 0.1817(5) 0.2958(3) 0.1582(2) 0.043(1) Uani 1.00 d . . .
N(31) N 0.2813(4) 0.1314(3) 0.1525(2) 0.039(1) Uani 1.00 d . . .
N(32) N 0.3185(4) 0.1849(3) 0.1959(2) 0.041(1) Uani 1.00 d . . .
C(11) C -0.0347(6) 0.1219(4) 0.1997(3) 0.047(2) Uani 1.00 d . . .
C(12) C -0.0209(6) 0.1474(4) 0.2543(3) 0.051(2) Uani 1.00 d . . .
C(13) C 0.0784(6) 0.1929(4) 0.2677(3) 0.047(2) Uani 1.00 d . . .
C(14) C -0.1357(6) 0.0756(4) 0.1639(3) 0.059(2) Uani 1.00 d . . .
C(15) C -0.2383(7) 0.1344(6) 0.1405(4) 0.084(3) Uani 1.00 d . . .
C(16) C -0.1762(9) 0.0104(5) 0.1980(4) 0.097(3) Uani 1.00 d . . .
C(17) C 0.1333(8) 0.2347(4) 0.3214(3) 0.061(2) Uani 1.00 d . . .
C(18) C 0.0516(10) 0.2343(5) 0.3606(4) 0.099(4) Uani 1.00 d . . .
C(19) C 0.2521(8) 0.1978(5) 0.3515(3) 0.083(3) Uani 1.00 d . . .
C(21) C 0.0891(7) 0.3202(4) 0.0712(3) 0.054(2) Uani 1.00 d . . .
C(22) C 0.1260(8) 0.3923(4) 0.0980(3) 0.072(2) Uani 1.00 d . . .
C(23) C 0.1851(7) 0.3753(4) 0.1526(3) 0.057(2) Uani 1.00 d . . .
C(24) C 0.0160(8) 0.3092(5) 0.0124(3) 0.068(2) Uani 1.00 d . . .
C(25) C 0.0653(10) 0.3575(6) -0.0284(4) 0.105(4) Uani 1.00 d . . .
C(26) C -0.1124(9) 0.3324(6) 0.0109(4) 0.099(3) Uani 1.00 d . . .
C(27) C 0.245(1) 0.4306(5) 0.1981(4) 0.091(3) Uani 1.00 d . . .
C(28) C 0.3538(10) 0.4651(7) 0.1828(7) 0.154(6) Uani 1.00 d . . .
C(29) C 0.164(1) 0.4977(6) 0.2062(5) 0.127(5) Uani 1.00 d . . .
C(31) C 0.3744(5) 0.0871(4) 0.1490(3) 0.040(1) Uani 1.00 d . . .
C(32) C 0.4718(6) 0.1119(4) 0.1901(3) 0.051(2) Uani 1.00 d . . .
C(33) C 0.4355(6) 0.1726(4) 0.2193(3) 0.046(2) Uani 1.00 d . . .
C(34) C 0.3704(6) 0.0207(4) 0.1077(3) 0.051(2) Uani 1.00 d . . .
C(35) C 0.4404(7) 0.0388(5) 0.0644(3) 0.073(2) Uani 1.00 d . . .
C(36) C 0.4184(8) -0.0549(5) 0.1382(4) 0.082(3) Uani 1.00 d . . .
C(37) C 0.5053(7) 0.2217(5) 0.2657(3) 0.064(2) Uani 1.00 d . . .
C(38) C 0.5792(10) 0.2822(6) 0.2459(5) 0.113(4) Uani 1.00 d . . .
C(39) C 0.586(1) 0.1709(7) 0.3086(4) 0.132(5) Uani 1.00 d . . .
C(40) C 0.617(3) 0.532(2) 0.093(1) 0.3078(2) Uiso 1.00 d . . .
C(41) C 0.711(2) 0.478(2) 0.103(1) 0.2473(1) Uiso 1.00 d . . .
C(42) C 0.748(1) 0.4485(9) 0.1500(7) 0.13669(6) Uiso 1.00 d . . .
C(43) C 0.822(3) 0.393(2) 0.155(1) 0.2816(2) Uiso 1.00 d . . .
C(44) C 0.873(2) 0.364(1) 0.204(1) 0.2191(1) Uiso 1.00 d . . .
C(45) C 0.312(1) 0.1602(8) -0.0753(6) 0.12788(5) Uiso 1.00 d . . .
C(46) C 0.375(2) 0.218(1) -0.0363(9) 0.20658(10) Uiso 1.00 d . . .
C(47) C 0.3311(7) 0.2272(4) 0.0101(3) 0.05551(2) Uiso 1.00 d . . .
C(48) C 0.423(4) 0.260(3) 0.036(2) 0.4340(3) Uiso 1.00 d . . .
C(49) C 0.429(2) 0.286(1) 0.0751(10) 0.2056(1) Uiso 1.00 d . . .
B(1) B 0.2302(6) 0.2427(4) 0.2101(3) 0.039(2) Uani 1.00 d . . .
H(3) H 0.2686 0.2838 0.2419 0.0686 Uiso 1.00 calc . . .
H(4) H -0.0738 0.1355 0.2786 0.0611 Uiso 1.00 calc . . .
H(5) H -0.1095 0.0510 0.1333 0.0729 Uiso 1.00 calc . . .
H(6) H -0.2668 0.1557 0.1708 0.0843 Uiso 1.00 calc . . .
H(7) H -0.3006 0.1070 0.1153 0.0843 Uiso 1.00 calc . . .
H(8) H -0.2105 0.1765 0.1211 0.0843 Uiso 1.00 calc . . .
H(9) H -0.1917 0.0327 0.2313 0.0966 Uiso 1.00 calc . . .
H(10) H -0.1160 -0.0288 0.2079 0.0966 Uiso 1.00 calc . . .
H(11) H -0.2462 -0.0134 0.1761 0.0966 Uiso 1.00 calc . . .
H(12) H 0.1470 0.2889 0.3127 0.0755 Uiso 1.00 calc . . .
H(13) H 0.0891 0.2597 0.3949 0.0991 Uiso 1.00 calc . . .
H(14) H 0.0329 0.1808 0.3680 0.0991 Uiso 1.00 calc . . .
H(15) H -0.0190 0.2620 0.3436 0.0991 Uiso 1.00 calc . . .
H(16) H 0.2391 0.1462 0.3649 0.0829 Uiso 1.00 calc . . .
H(17) H 0.2891 0.2306 0.3824 0.0829 Uiso 1.00 calc . . .
H(18) H 0.3017 0.1938 0.3259 0.0829 Uiso 1.00 calc . . .
H(19) H 0.1135 0.4439 0.0817 0.0866 Uiso 1.00 calc . . .
H(20) H 0.0158 0.2539 0.0027 0.0850 Uiso 1.00 calc . . .
H(21) H 0.1468 0.3453 -0.0239 0.1047 Uiso 1.00 calc . . .
H(22) H 0.0569 0.4126 -0.0214 0.1047 Uiso 1.00 calc . . .
H(23) H 0.0236 0.3453 -0.0659 0.1047 Uiso 1.00 calc . . .
H(24) H -0.1173 0.3884 0.0155 0.0992 Uiso 1.00 calc . . .
H(25) H -0.1371 0.3061 0.0406 0.0992 Uiso 1.00 calc . . .
H(26) H -0.1623 0.3171 -0.0242 0.0992 Uiso 1.00 calc . . .
H(27) H 0.2691 0.4028 0.2333 0.1066 Uiso 1.00 calc . . .
H(28) H 0.4031 0.4230 0.1760 0.1543 Uiso 1.00 calc . . .
H(29) H 0.3962 0.4971 0.2130 0.1543 Uiso 1.00 calc . . .
H(30) H 0.3303 0.4968 0.1498 0.1543 Uiso 1.00 calc . . .
H(31) H 0.2079 0.5353 0.2321 0.1267 Uiso 1.00 calc . . .
H(32) H 0.1013 0.4771 0.2205 0.1267 Uiso 1.00 calc . . .
H(33) H 0.1330 0.5231 0.1710 0.1267 Uiso 1.00 calc . . .
H(34) H 0.5501 0.0895 0.1973 0.0621 Uiso 1.00 calc . . .
H(35) H 0.2897 0.0115 0.0883 0.0626 Uiso 1.00 calc . . .
H(36) H 0.5226 0.0362 0.0817 0.0734 Uiso 1.00 calc . . .
H(37) H 0.4212 0.0908 0.0496 0.0734 Uiso 1.00 calc . . .
H(38) H 0.4215 0.0010 0.0347 0.0734 Uiso 1.00 calc . . .
H(39) H 0.3759 -0.0667 0.1659 0.0817 Uiso 1.00 calc . . .
H(40) H 0.4998 -0.0480 0.1559 0.0817 Uiso 1.00 calc . . .
H(41) H 0.4098 -0.0975 0.1120 0.0817 Uiso 1.00 calc . . .
H(42) H 0.4521 0.2493 0.2837 0.0794 Uiso 1.00 calc . . .
H(43) H 0.6161 0.3154 0.2765 0.1128 Uiso 1.00 calc . . .
H(44) H 0.5307 0.3137 0.2171 0.1128 Uiso 1.00 calc . . .
H(45) H 0.6381 0.2562 0.2313 0.1128 Uiso 1.00 calc . . .
H(46) H 0.5399 0.1331 0.3232 0.1317 Uiso 1.00 calc . . .
H(47) H 0.6279 0.2036 0.3385 0.1317 Uiso 1.00 calc . . .
H(48) H 0.6397 0.1439 0.2916 0.1317 Uiso 1.00 calc . . .

loop_
_atom_site_aniso_label
_atom_site_aniso_U_11
_atom_site_aniso_U_22
_atom_site_aniso_U_33
_atom_site_aniso_U_12
_atom_site_aniso_U_13
_atom_site_aniso_U_23
Cr(1) 0.0417(6) 0.0396(5) 0.0347(5) -0.0034(5) 0.0081(4) -0.0050(5)
Cr(2) 0.0679(8) 0.0628(8) 0.0464(7) -0.0008(6) -0.0049(6) -0.0134(6)
Cr(3) 0.0597(8) 0.0418(6) 0.0564(7) -0.0025(5) 0.0083(6) -0.0014(6)
O(1) 0.058(3) 0.057(3) 0.038(2) -0.002(2) 0.014(2) -0.008(2)
O(2) 0.048(3) 0.051(3) 0.055(3) -0.004(2) 0.012(2) -0.004(2)
O(3) 0.044(3) 0.046(2) 0.047(3) 0.002(2) 0.007(2) -0.007(2)
O(4) 0.113(5) 0.067(4) 0.055(3) -0.039(3) 0.005(3) -0.016(3)
O(5) 0.060(4) 0.139(6) 0.138(6) 0.029(4) -0.039(4) -0.040(5)
O(6) 0.250(9) 0.047(3) 0.044(3) -0.009(4) 0.033(5) -0.011(3)
O(7) 0.086(5) 0.070(4) 0.34(1) -0.026(4) 0.092(7) -0.003(6)
O(8) 0.150(6) 0.072(4) 0.053(4) 0.016(4) -0.014(4) 0.008(3)
N(11) 0.045(3) 0.042(3) 0.035(3) -0.006(2) 0.004(2) -0.009(2)
N(12) 0.048(3) 0.040(3) 0.034(3) 0.000(2) 0.010(2) -0.005(2)
N(21) 0.060(3) 0.041(3) 0.031(3) -0.006(3) 0.004(3) -0.002(2)
N(22) 0.057(3) 0.036(3) 0.033(3) -0.006(3) 0.008(2) -0.004(2)
N(31) 0.041(3) 0.038(3) 0.035(3) -0.002(2) 0.002(2) -0.004(2)
N(32) 0.040(3) 0.051(3) 0.031(3) -0.007(2) 0.005(2) -0.008(2)
C(11) 0.040(4) 0.048(4) 0.057(4) -0.001(3) 0.018(3) 0.002(3)
C(12) 0.061(4) 0.055(4) 0.042(4) -0.004(4) 0.024(3) -0.008(3)
C(13) 0.061(4) 0.043(4) 0.042(4) 0.009(3) 0.021(3) -0.002(3)
C(14) 0.056(5) 0.064(5) 0.060(5) -0.007(4) 0.021(4) 0.001(4)
C(15) 0.053(5) 0.116(8) 0.083(6) 0.008(5) 0.014(4) -0.019(6)
C(16) 0.098(7) 0.087(7) 0.110(8) -0.051(6) 0.036(6) -0.012(6)
C(17) 0.096(6) 0.049(4) 0.046(4) -0.008(4) 0.031(4) -0.010(4)
C(18) 0.17(1) 0.076(6) 0.076(6) -0.025(6) 0.084(7) -0.015(5)
C(19) 0.116(8) 0.073(6) 0.044(5) -0.020(5) -0.012(5) 0.003(4)
C(21) 0.079(5) 0.040(4) 0.037(4) -0.005(4) 0.002(4) 0.003(3)
C(22) 0.115(7) 0.042(4) 0.049(5) 0.004(4) 0.003(5) 0.007(4)
C(23) 0.081(5) 0.041(4) 0.043(4) -0.004(4) 0.002(4) 0.000(3)
C(24) 0.097(6) 0.065(5) 0.032(4) 0.000(5) -0.004(4) 0.004(4)
C(25) 0.16(1) 0.102(7) 0.047(5) -0.024(7) 0.011(6) 0.022(5)
C(26) 0.114(8) 0.103(7) 0.065(6) 0.022(6) -0.012(6) 0.000(6)
C(27) 0.157(10) 0.041(4) 0.053(5) -0.016(5) -0.014(6) 0.001(4)
C(28) 0.104(9) 0.090(8) 0.25(2) -0.029(7) -0.004(10) -0.077(10)
C(29) 0.20(1) 0.084(7) 0.119(9) -0.038(8) 0.086(9) -0.061(7)
C(31) 0.038(3) 0.046(3) 0.041(3) -0.004(3) 0.016(3) -0.008(3)
C(32) 0.036(4) 0.064(4) 0.054(4) 0.000(3) 0.010(3) -0.011(4)
C(33) 0.040(4) 0.056(4) 0.039(4) -0.013(3) 0.007(3) -0.007(3)
C(34) 0.046(4) 0.054(4) 0.055(4) 0.001(3) 0.016(3) -0.006(4)
C(35) 0.069(5) 0.094(6) 0.066(5) -0.021(5) 0.032(4) -0.028(5)
C(36) 0.090(7) 0.062(5) 0.089(7) 0.017(5) 0.015(5) -0.014(5)
C(37) 0.052(4) 0.081(5) 0.051(4) -0.013(4) -0.002(4) -0.026(4)
C(38) 0.132(9) 0.086(7) 0.113(9) -0.043(7) 0.016(7) -0.033(7)
C(39) 0.15(1) 0.129(10) 0.079(7) -0.042(8) -0.054(7) -0.007(7)
B(1) 0.047(4) 0.040(4) 0.031(4) -0.004(3) 0.008(3) -0.004(3)

loop_
_atom_type_symbol
_atom_type_description
_atom_type_scat_dispersion_real
_atom_type_scat_dispersion_imag
_atom_type_scat_source
C C 0.003 0.002
;International Tables for Crystallography
(1992, Vol. C, Tables 4.2.6.8 and 6.1.1.4)
;
H H 0.000 0.000
;International Tables for Crystallography
(1992, Vol. C, Table 6.1.1.4)
;
O O 0.011 0.006
;International Tables for Crystallography
(1992, Vol. C, Tables 4.2.6.8 and 6.1.1.4)
;
N N 0.006 0.003
;International Tables for Crystallography
(1992, Vol. C, Tables 4.2.6.8 and 6.1.1.4)
;
Cr Cr 0.321 0.624
;International Tables for Crystallography
(1992, Vol. C, Tables 4.2.6.8 and 6.1.1.4)
;
B B 0.001 0.001
;International Tables for Crystallography
(1992, Vol. C, Tables 4.2.6.8 and 6.1.1.4)
;

loop_
_geom_angle_atom_site_label_1
_geom_angle_atom_site_label_2
_geom_angle_atom_site_label_3
_geom_angle
_geom_angle_site_symmetry_1
_geom_angle_site_symmetry_2
_geom_angle_site_symmetry_3
_geom_angle_publ_flag
O(1) Cr(1) O(2) 90.6(2) . . . yes
O(1) Cr(1) O(3) 88.3(2) . . 3_555 yes
O(1) Cr(1) N(11) 175.8(2) . . . yes
O(1) Cr(1) N(21) 89.6(2) . . . yes
O(1) Cr(1) N(31) 88.6(2) . . . yes
O(2) Cr(1) O(3) 90.0(2) . . 3_555 yes
O(2) Cr(1) N(11) 93.1(2) . . . yes
O(2) Cr(1) N(21) 179.5(2) . . . yes
O(2) Cr(1) N(31) 91.6(2) . . . yes
O(3) Cr(1) N(11) 93.7(2) 3_555 . . yes
O(3) Cr(1) N(21) 89.6(2) 3_555 . . yes
O(3) Cr(1) N(31) 176.6(2) 3_555 . . yes
N(11) Cr(1) N(21) 86.8(2) . . . yes
N(11) Cr(1) N(31) 89.2(2) . . . yes
N(21) Cr(1) N(31) 88.8(2) . . . yes
O(3) Cr(2) O(4) 111.7(2) . . . yes
O(3) Cr(2) O(5) 109.9(3) . . . yes
O(3) Cr(2) O(6) 109.1(3) . . . yes
O(4) Cr(2) O(5) 109.7(4) . . . yes
O(4) Cr(2) O(6) 108.2(3) . . . yes
O(5) Cr(2) O(6) 108.1(4) . . . yes
O(2) Cr(3) O(6) 111.4(3) . . . yes
O(2) Cr(3) O(7) 111.6(3) . . . yes
O(2) Cr(3) O(8) 112.0(3) . . . yes
O(6) Cr(3) O(7) 108.3(5) . . . yes
O(6) Cr(3) O(8) 106.7(3) . . . yes
O(7) Cr(3) O(8) 106.7(5) . . . yes
Cr(1) O(2) Cr(3) 173.2(3) . . . yes
Cr(1) O(3) Cr(2) 141.7(3) 3_555 . . yes
Cr(2) O(6) Cr(3) 140.2(4) . . . yes
Cr(1) N(11) N(12) 118.0(4) . . . yes
Cr(1) N(11) C(11) 135.0(4) . . . yes
N(12) N(11) C(11) 106.9(5) . . . yes
N(11) N(12) C(13) 109.3(5) . . . yes
N(11) N(12) B(1) 119.7(5) . . . yes
C(13) N(12) B(1) 130.9(5) . . . yes
Cr(1) N(21) N(22) 117.1(4) . . . yes
Cr(1) N(21) C(21) 135.8(4) . . . yes
N(22) N(21) C(21) 107.0(5) . . . yes
N(21) N(22) C(23) 110.3(5) . . . yes
N(21) N(22) B(1) 119.6(5) . . . yes
C(23) N(22) B(1) 130.1(5) . . . yes
Cr(1) N(31) N(32) 117.4(4) . . . yes
Cr(1) N(31) C(31) 135.0(4) . . . yes
N(32) N(31) C(31) 107.5(4) . . . yes
N(31) N(32) C(33) 108.9(5) . . . yes
N(31) N(32) B(1) 119.2(4) . . . yes
C(33) N(32) B(1) 131.9(5) . . . yes
N(11) C(11) C(12) 108.6(6) . . . yes
N(11) C(11) C(14) 122.9(6) . . . yes
C(12) C(11) C(14) 128.3(7) . . . yes
C(11) C(12) C(13) 107.8(7) . . . yes
N(12) C(13) C(12) 107.3(6) . . . yes
N(12) C(13) C(17) 123.0(6) . . . yes
C(12) C(13) C(17) 129.7(7) . . . yes
C(11) C(14) C(15) 108.2(6) . . . yes
C(11) C(14) C(16) 110.9(6) . . . yes
C(15) C(14) C(16) 110.4(7) . . . yes
C(13) C(17) C(18) 110.8(7) . . . yes
C(13) C(17) C(19) 112.4(6) . . . yes
C(18) C(17) C(19) 109.2(7) . . . yes
N(21) C(21) C(22) 108.5(6) . . . yes
N(21) C(21) C(24) 124.6(6) . . . yes
C(22) C(21) C(24) 126.8(6) . . . yes
C(21) C(22) C(23) 107.6(6) . . . yes
N(22) C(23) C(22) 106.5(6) . . . yes
N(22) C(23) C(27) 124.3(6) . . . yes
C(22) C(23) C(27) 129.2(6) . . . yes
C(21) C(24) C(25) 110.6(7) . . . yes
C(21) C(24) C(26) 108.6(7) . . . yes
C(25) C(24) C(26) 111.7(7) . . . yes
C(23) C(27) C(28) 108.8(9) . . . yes
C(23) C(27) C(29) 111.8(8) . . . yes
C(28) C(27) C(29) 109.2(8) . . . yes
N(31) C(31) C(32) 108.9(6) . . . yes
N(31) C(31) C(34) 124.2(5) . . . yes
C(32) C(31) C(34) 126.8(6) . . . yes
C(31) C(32) C(33) 107.4(6) . . . yes
N(32) C(33) C(32) 107.3(5) . . . yes
N(32) C(33) C(37) 123.3(6) . . . yes
C(32) C(33) C(37) 129.3(6) . . . yes
C(31) C(34) C(35) 112.8(6) . . . yes
C(31) C(34) C(36) 110.1(6) . . . yes
C(35) C(34) C(36) 108.5(7) . . . yes
C(33) C(37) C(38) 112.8(7) . . . yes
C(33) C(37) C(39) 111.0(7) . . . yes
C(38) C(37) C(39) 107.8(8) . . . yes
C(40) C(41) C(42) 120(2) . . . yes
C(41) C(42) C(43) 118(2) . . . yes
C(42) C(43) C(44) 122(2) . . . yes
C(45) C(46) C(47) 113(1) . . . yes
C(46) C(47) C(48) 91(2) . . . yes
C(47) C(48) C(49) 121(4) . . . yes
N(12) B(1) N(22) 107.2(5) . . . yes
N(12) B(1) N(32) 108.9(5) . . . yes
N(22) B(1) N(32) 108.6(5) . . . yes

loop_
_geom_bond_atom_site_label_1
_geom_bond_atom_site_label_2
_geom_bond_distance
_geom_bond_site_symmetry_1
_geom_bond_site_symmetry_2
_geom_bond_publ_flag
Cr(1) O(1) 2.050(5) . . yes
Cr(1) O(2) 1.966(4) . . yes
Cr(1) O(3) 1.969(4) . 3_555 yes
Cr(1) N(11) 2.039(6) . . yes
Cr(1) N(21) 2.075(5) . . yes
Cr(1) N(31) 2.091(5) . . yes
Cr(2) O(3) 1.669(4) . . yes
Cr(2) O(4) 1.595(6) . . yes
Cr(2) O(5) 1.598(7) . . yes
Cr(2) O(6) 1.755(7) . . yes
Cr(3) O(2) 1.670(4) . . yes
Cr(3) O(6) 1.758(6) . . yes
Cr(3) O(7) 1.590(8) . . yes
Cr(3) O(8) 1.552(6) . . yes
N(11) N(12) 1.378(7) . . yes
N(11) C(11) 1.368(9) . . yes
N(12) C(13) 1.374(10) . . yes
N(12) B(1) 1.563(10) . . yes
N(21) N(22) 1.393(7) . . yes
N(21) C(21) 1.347(8) . . yes
N(22) C(23) 1.358(8) . . yes
N(22) B(1) 1.559(8) . . yes
N(31) N(32) 1.393(7) . . yes
N(31) C(31) 1.347(8) . . yes
N(32) C(33) 1.375(8) . . yes
N(32) B(1) 1.528(9) . . yes
C(11) C(12) 1.39(1) . . yes
C(11) C(14) 1.519(9) . . yes
C(12) C(13) 1.373(10) . . yes
C(13) C(17) 1.506(9) . . yes
C(14) C(15) 1.57(1) . . yes
C(14) C(16) 1.53(1) . . yes
C(17) C(18) 1.52(1) . . yes
C(17) C(19) 1.55(1) . . yes
C(21) C(22) 1.408(10) . . yes
C(21) C(24) 1.512(9) . . yes
C(22) C(23) 1.39(1) . . yes
C(23) C(27) 1.50(1) . . yes
C(24) C(25) 1.52(1) . . yes
C(24) C(26) 1.55(1) . . yes
C(27) C(28) 1.54(2) . . yes
C(27) C(29) 1.52(2) . . yes
C(31) C(32) 1.400(8) . . yes
C(31) C(34) 1.514(9) . . yes
C(32) C(33) 1.38(1) . . yes
C(33) C(37) 1.493(10) . . yes
C(34) C(35) 1.53(1) . . yes
C(34) C(36) 1.53(1) . . yes
C(37) C(38) 1.50(1) . . yes
C(37) C(39) 1.51(1) . . yes
C(40) C(41) 1.42(4) . . yes
C(41) C(42) 1.23(3) . . yes
C(42) C(43) 1.27(3) . . yes
C(43) C(44) 1.30(4) . . yes
C(45) C(46) 1.45(2) . . yes
C(46) C(47) 1.37(3) . . yes
C(47) C(48) 1.26(4) . . yes
C(48) C(49) 1.04(5) . . yes

loop_
_geom_contact_atom_site_label_1
_geom_contact_atom_site_label_2
_geom_contact_distance
_geom_contact_site_symmetry_1
_geom_contact_site_symmetry_2
_geom_contact_publ_flag
O(8) C(27) 3.356(10) . 2_545 ?
O(8) C(19) 3.54(1) . 2_545 ?
O(8) C(17) 3.59(1) . 2_545 ?
C(18) C(36) 3.59(1) . 2_555 ?
O(1) O(3) 2.800(7) . 3_555 ?
O(1) O(4) 2.820(7) . . ?
O(1) O(2) 2.855(7) . . ?
O(1) O(6) 3.398(8) . 3_555 ?
O(2) O(8) 2.672(7) . . ?
O(2) O(7) 2.696(9) . . ?
O(2) O(3) 2.782(6) . 3_555 ?
O(2) O(6) 2.832(7) . . ?
O(2) O(4) 3.182(7) . 3_555 ?
O(2) O(4) 3.307(8) . . ?
O(3) O(5) 2.675(7) . . ?
O(3) O(4) 2.701(7) . . ?
O(3) O(6) 2.790(7) . . ?
O(4) O(5) 2.612(9) . . ?
O(4) O(6) 2.716(9) . . ?
O(4) O(7) 3.13(1) . 3_555 ?
O(5) O(6) 2.72(1) . . ?
O(6) O(8) 2.658(8) . . ?
O(6) O(7) 2.71(1) . . ?
O(7) O(8) 2.521(10) . . ?

loop_
_geom_hbond_atom_site_label_D
_geom_hbond_atom_site_label_H
_geom_hbond_atom_site_label_A
_geom_hbond_site_symmetry_D
_geom_hbond_site_symmetry_H
_geom_hbond_site_symmetry_A
_geom_hbond_distance_DH
_geom_hbond_distance_HA
_geom_hbond_distance_DA
_geom_hbond_angle_DHA
_geom_hbond_publ_flag
O(1) H(1) O(4) . . . 1.011 1.821 2.832(6) 179.852 no
O(1*) H(1*) O(4*) . . . 1.011 1.821 2.832(6) 179.853 no
O(4) O(1) 2.832(6) . . . 0.0388 0.0025 0.1579 179.853 no
O(4) O(2) 3.307(7) . . . -0.0027 0.0211 0.1341 179.853 no
O(4) O(2*) 3.181(6) . . . -0.0175 -0.0437 0.0768 179.853 no
O(4) O(7*) 3.13(1) . . . 0.0204 -0.0482 0.1214 179.853 no
O(7) O(4*) 3.13(1) . . . -0.0599 0.0855 -0.0853 179.853 no
N(11) N(21) 2.826(7) . . . 0.1897 0.1543 0.0803 179.853 no
N(11) N(22) 2.986(7) . . . 0.1992 0.1725 0.0982 179.853 no
N(11) N(31) 2.900(7) . . . 0.1439 0.1703 0.1337 179.853 no
N(11) N(32) 3.073(7) . . . 0.1617 0.1849 0.1415 179.853 no
N(12) N(21) 3.023(7) . . . 0.2171 0.1840 0.1245 179.853 no
N(12) N(31) 2.996(7) . . . 0.1739 0.1986 0.1769 179.853 no
N(21) N(11) 2.826(7) . . . 0.2221 0.1333 0.1002 179.853 no
N(21) N(12) 3.023(7) . . . 0.2394 0.1455 0.1245 179.853 no
N(21) N(31) 2.916(6) . . . 0.2168 0.1232 0.1782 179.853 no
N(21) N(32) 3.042(6) . . . 0.2362 0.1368 0.1883 179.853 no
N(22) N(11) 2.986(7) . . . 0.2472 0.1654 0.1396 179.853 no
N(22) N(31) 3.043(7) . . . 0.2418 0.1563 0.2144 179.853 no
N(31) O(1) 2.890(6) . . . 0.1331 0.1119 0.2415 179.853 no
N(31) N(12) 2.996(7) . . . 0.1527 0.1756 0.2290 179.853 no
N(31) N(21) 2.916(6) . . . 0.1759 0.1372 0.2275 179.853 no
N(31) N(22) 3.043(7) . . . 0.1855 0.1544 0.2485 179.853 no
N(32) N(11) 3.073(7) . . . 0.1737 0.1906 0.2332 179.853 no
N(32) N(21) 3.042(6) . . . 0.2100 0.1670 0.2548 179.853 no
N(11*) N(21*) 2.826(7) . . . -0.1897 -0.1543 -0.0803 179.853 no
N(11*) N(31*) 2.900(7) . . . -0.1439 -0.1703 -0.1337 179.853 no
N(11*) N(22*) 2.986(7) . . . -0.1992 -0.1725 -0.0982 179.853 no
N(11*) N(32*) 3.073(7) . . . -0.1617 -0.1849 -0.1415 179.853 no
N(21*) N(11*) 2.826(7) . . . -0.2221 -0.1333 -0.1002 179.853 no
N(21*) N(31*) 2.916(6) . . . -0.2168 -0.1232 -0.1782 179.853 no
N(21*) N(12*) 3.023(7) . . . -0.2394 -0.1455 -0.1245 179.853 no
N(21*) N(32*) 3.042(6) . . . -0.2362 -0.1368 -0.1883 179.853 no
N(31*) O(1*) 2.890(6) . . . -0.1331 -0.1119 -0.2415 179.853 no
N(31*) N(21*) 2.916(6) . . . -0.1759 -0.1372 -0.2275 179.853 no
N(31*) N(12*) 2.996(7) . . . -0.1527 -0.1756 -0.2290 179.853 no
N(31*) N(22*) 3.043(7) . . . -0.1855 -0.1544 -0.2485 179.853 no
O(4*) O(2) 3.181(6) . . . 0.0175 0.0437 -0.0768 179.853 no
O(4*) O(7) 3.13(1) . . . -0.0204 0.0482 -0.1214 179.853 no
O(4*) O(1*) 2.832(6) . . . -0.0388 -0.0025 -0.1579 179.853 no
O(4*) O(2*) 3.307(7) . . . 0.0027 -0.0211 -0.1341 179.853 no
N(12*) N(21*) 3.023(7) . . . -0.2171 -0.1840 -0.1245 179.853 no
N(12*) N(31*) 2.996(7) . . . -0.1739 -0.1986 -0.1769 179.853 no
N(22*) N(11*) 2.986(7) . . . -0.2472 -0.1654 -0.1396 179.853 no
N(22*) N(31*) 3.043(7) . . . -0.2418 -0.1563 -0.2144 179.853 no
N(32*) N(11*) 3.073(7) . . . -0.1737 -0.1906 -0.2332 179.853 no
N(32*) N(21*) 3.042(6) . . . -0.2100 -0.1670 -0.2548 179.853 no
O(7*) O(4) 3.13(1) . . . 0.0599 -0.0855 0.0853 179.853 no
O(1) H(1) O(4*) . . 3_555 1.011 1.821 2.832(6) 179.853 no
O(1*) H(1*) O(4) . . 3_555 1.011 1.821 2.832(6) 179.855 no
